data_4110526
loop_
_publ_author_name
'Alfred Wooten'
'Patrick J. Carroll'
'Aaron G. Maestri'
'Patrick J. Walsh'

_publ_section_title
;
 Unprecedented Alkene Complex of Zinc(II): Structures and Bonding of
 Divinylzinc Complexes
;
_journal_name_full 'Journal of the American Chemical Society'
_journal_page_first 4624
_journal_page_last 4631
_journal_paper_doi 10.1021/ja058700x
_journal_volume 128
_journal_year 2006
_chemical_formula_sum 'C14 H30 N2 Zn'
_chemical_formula_weight 291.77
_space_group_IT_number 14
_symmetry_cell_setting monoclinic
_symmetry_Int_Tables_number 14
_symmetry_space_group_name_Hall '-P 2ybc'
_symmetry_space_group_name_H-M 'P 1 21/c 1'
_atom_sites_solution_hydrogens geom
_atom_sites_solution_primary direct
_audit_creation_method SHELXL-97
_cell_angle_alpha 90.00
_cell_angle_beta 102.390(2)
_cell_angle_gamma 90.00
_cell_formula_units_Z 4
_cell_length_a 16.0491(9)
_cell_length_b 11.6123(7)
_cell_length_c 9.0954(5)
_cell_measurement_temperature 143(1)
_cell_volume 1655.60(16)
_computing_structure_refinement 'SHELXL-97 (Sheldrick, 1997)'
_computing_structure_solution 'SHELXS-97 (Sheldrick, 1990)'
_diffrn_ambient_temperature 143(1)
_diffrn_measured_fraction_theta_full 0.911
_diffrn_measured_fraction_theta_max 0.911
_diffrn_measurement_device 'CCD Area Detector'
_diffrn_measurement_device_type 'Rigaku Mercury'
_diffrn_measurement_method 'phi and omega rotations'
_diffrn_radiation_monochromator graphite
_diffrn_radiation_source 'rotating anode'
_diffrn_radiation_type MoK\a
_diffrn_radiation_wavelength 0.71069
_diffrn_reflns_av_R_equivalents 0.0000
_diffrn_reflns_av_sigmaI/netI 0.0068
_diffrn_reflns_limit_h_max 20
_diffrn_reflns_limit_h_min -20
_diffrn_reflns_limit_k_max 15
_diffrn_reflns_limit_k_min -15
_diffrn_reflns_limit_l_max 11
_diffrn_reflns_limit_l_min -11
_diffrn_reflns_number 13389
_diffrn_reflns_theta_full 27.56
_diffrn_reflns_theta_max 27.56
_diffrn_reflns_theta_min 2.89
_exptl_absorpt_coefficient_mu 1.469
_exptl_absorpt_correction_T_max 1.0000
_exptl_absorpt_correction_T_min 0.8067
_exptl_absorpt_correction_type multi-scan
_exptl_crystal_density_diffrn 1.171
_exptl_crystal_F_000 632
_exptl_crystal_size_max 0.32
_exptl_crystal_size_mid 0.30
_exptl_crystal_size_min 0.20
_refine_diff_density_max 0.853
_refine_diff_density_min -0.981
_refine_diff_density_rms 0.131
_refine_ls_extinction_method none
_refine_ls_goodness_of_fit_ref 1.184
_refine_ls_hydrogen_treatment constr
_refine_ls_matrix_type full
_refine_ls_number_parameters 164
_refine_ls_number_reflns 13389
_refine_ls_number_restraints 0
_refine_ls_restrained_S_all 1.184
_refine_ls_R_factor_all 0.0430
_refine_ls_R_factor_gt 0.0390
_refine_ls_shift/su_max 0.002
_refine_ls_shift/su_mean 0.000
_refine_ls_structure_factor_coef Fsqd
_refine_ls_weighting_details 'calc w=1/[\s^2^(Fo^2^)+(0.0325P)^2^+3.5846P] where P=(Fo^2^+2Fc^2^)/3'
_refine_ls_weighting_scheme calc
_refine_ls_wR_factor_gt 0.1132
_refine_ls_wR_factor_ref 0.1154
_reflns_number_gt 12334
_reflns_number_total 13389
_reflns_threshold_expression >2sigma(I)
_cod_data_source_file ja058700xsi20051222_050244.cif
_cod_data_source_block shelxl
_cod_original_sg_symbol_H-M 'P 21/c '
_cod_database_code 4110526

loop_
_symmetry_equiv_pos_as_xyz
'x, y, z'
'-x, y+1/2, -z+1/2'
'-x, -y, -z'
'x, -y-1/2, z-1/2'

loop_
_atom_site_label
_atom_site_type_symbol
_atom_site_fract_x
_atom_site_fract_y
_atom_site_fract_z
_atom_site_U_iso_or_equiv
_atom_site_adp_type
_atom_site_occupancy
_atom_site_symmetry_multiplicity
_atom_site_calc_flag
_atom_site_refinement_flags
Zn1 Zn 0.258756(14) 0.508709(17) 0.23682(2) 0.02221(7) Uani 1 1 d .
N1 N 0.18596(10) 0.40838(12) 0.03086(17) 0.0222(3) Uani 1 1 d .
N2 N 0.31656(10) 0.58920(12) 0.05484(17) 0.0215(3) Uani 1 1 d .
C1 C 0.22723(14) 0.43885(17) -0.0941(2) 0.0291(5) Uani 1 1 d .
H1A H 0.1877 0.4251 -0.1892 0.039 Uiso 1 1 calc R
H1B H 0.2767 0.3900 -0.0903 0.039 Uiso 1 1 calc R
C2 C 0.25477(13) 0.56393(16) -0.0856(2) 0.0263(4) Uani 1 1 d .
H2A H 0.2802 0.5816 -0.1706 0.035 Uiso 1 1 calc R
H2B H 0.2050 0.6127 -0.0921 0.035 Uiso 1 1 calc R
C3 C 0.18926(15) 0.28304(16) 0.0544(3) 0.0389(5) Uani 1 1 d .
H3A H 0.1647 0.2642 0.1387 0.058 Uiso 1 1 calc R
H3B H 0.2475 0.2577 0.0739 0.058 Uiso 1 1 calc R
H3C H 0.1577 0.2453 -0.0342 0.058 Uiso 1 1 calc R
C4 C 0.09621(13) 0.44535(18) -0.0021(3) 0.0337(5) Uani 1 1 d .
H4A H 0.0652 0.4039 -0.0879 0.051 Uiso 1 1 calc R
H4B H 0.0931 0.5264 -0.0233 0.051 Uiso 1 1 calc R
H4C H 0.0717 0.4299 0.0833 0.051 Uiso 1 1 calc R
C5 C 0.40076(13) 0.54039(18) 0.0518(3) 0.0335(5) Uani 1 1 d .
H5A H 0.3956 0.4587 0.0364 0.050 Uiso 1 1 calc R
H5B H 0.4395 0.5558 0.1459 0.050 Uiso 1 1 calc R
H5C H 0.4221 0.5748 -0.0287 0.050 Uiso 1 1 calc R
C6 C 0.32612(13) 0.71502(16) 0.0741(2) 0.0310(5) Uani 1 1 d .
H6A H 0.3658 0.7315 0.1667 0.046 Uiso 1 1 calc R
H6B H 0.2718 0.7486 0.0765 0.046 Uiso 1 1 calc R
H6C H 0.3470 0.7468 -0.0086 0.046 Uiso 1 1 calc R
C7 C 0.17314(12) 0.62429(16) 0.2697(2) 0.0240(4) Uani 1 1 d .
H7 H 0.1700 0.6906 0.2114 0.032 Uiso 1 1 calc R
C8 C 0.11997(12) 0.62055(16) 0.3625(2) 0.0245(4) Uani 1 1 d .
C9 C 0.05251(12) 0.70978(17) 0.3705(2) 0.0314(5) Uani 1 1 d .
H9A H 0.0531 0.7680 0.2958 0.047 Uiso 1 1 calc R
H9B H 0.0641 0.7444 0.4686 0.047 Uiso 1 1 calc R
H9C H -0.0025 0.6736 0.3520 0.047 Uiso 1 1 calc R
C10 C 0.12145(18) 0.5244(2) 0.4740(4) 0.0645(9) Uani 1 1 d .
H10A H 0.0700 0.4799 0.4462 0.097 Uiso 1 1 calc R
H10B H 0.1254 0.5561 0.5727 0.097 Uiso 1 1 calc R
H10C H 0.1698 0.4757 0.4741 0.097 Uiso 1 1 calc R
C11 C 0.34719(12) 0.39880(17) 0.3379(2) 0.0266(4) Uani 1 1 d .
H11 H 0.3598 0.3403 0.2763 0.035 Uiso 1 1 calc R
C12 C 0.39135(12) 0.39494(15) 0.4788(2) 0.0224(4) Uani 1 1 d .
C13 C 0.46299(13) 0.31011(18) 0.5359(2) 0.0343(5) Uani 1 1 d .
H13A H 0.4678 0.2575 0.4567 0.051 Uiso 1 1 calc R
H13B H 0.4508 0.2680 0.6196 0.051 Uiso 1 1 calc R
H13C H 0.5157 0.3512 0.5673 0.051 Uiso 1 1 calc R
C14 C 0.37625(16) 0.47599(18) 0.5997(2) 0.0361(5) Uani 1 1 d .
H14A H 0.3304 0.5274 0.5584 0.054 Uiso 1 1 calc R
H14B H 0.4271 0.5197 0.6374 0.054 Uiso 1 1 calc R
H14C H 0.3616 0.4325 0.6804 0.054 Uiso 1 1 calc R

loop_
_atom_site_aniso_label
_atom_site_aniso_U_11
_atom_site_aniso_U_22
_atom_site_aniso_U_33
_atom_site_aniso_U_23
_atom_site_aniso_U_13
_atom_site_aniso_U_12
Zn1 0.02122(12) 0.02467(13) 0.02129(12) 0.00032(9) 0.00579(10) 0.00566(9)
N1 0.0223(8) 0.0176(8) 0.0273(9) -0.0015(7) 0.0061(7) -0.0011(6)
N2 0.0216(8) 0.0182(8) 0.0257(8) -0.0012(6) 0.0072(7) -0.0001(6)
C1 0.0364(12) 0.0282(11) 0.0237(10) -0.0062(8) 0.0091(10) -0.0019(9)
C2 0.0291(11) 0.0280(11) 0.0228(10) 0.0024(8) 0.0078(10) -0.0031(9)
C3 0.0467(13) 0.0225(11) 0.0484(14) 0.0018(10) 0.0122(12) -0.0021(9)
C4 0.0240(11) 0.0324(12) 0.0430(13) -0.0064(10) 0.0037(10) -0.0034(9)
C5 0.0277(12) 0.0336(12) 0.0418(13) 0.0037(10) 0.0133(11) 0.0043(9)
C6 0.0320(11) 0.0235(10) 0.0384(12) -0.0003(8) 0.0097(10) -0.0037(8)
C7 0.0270(11) 0.0228(10) 0.0210(10) -0.0010(8) 0.0028(9) 0.0048(8)
C8 0.0223(10) 0.0225(10) 0.0285(10) -0.0037(8) 0.0051(9) 0.0018(8)
C9 0.0267(10) 0.0336(11) 0.0349(12) -0.0086(9) 0.0085(10) 0.0051(9)
C10 0.0592(18) 0.0489(16) 0.100(2) 0.0344(15) 0.0501(19) 0.0215(13)
C11 0.0273(11) 0.0285(11) 0.0256(10) 0.0013(8) 0.0092(9) 0.0083(9)
C12 0.0219(10) 0.0219(10) 0.0258(10) 0.0057(8) 0.0104(9) 0.0022(8)
C13 0.0324(12) 0.0376(12) 0.0332(12) 0.0094(10) 0.0077(11) 0.0098(9)
C14 0.0461(14) 0.0313(12) 0.0291(12) -0.0017(9) 0.0041(11) 0.0079(10)

loop_
_atom_type_symbol
_atom_type_description
_atom_type_scat_dispersion_real
_atom_type_scat_dispersion_imag
_atom_type_scat_source
C C 0.0033 0.0016 'International Tables Vol C Tables 4.2.6.8 and 6.1.1.4'
H H 0.0000 0.0000 'International Tables Vol C Tables 4.2.6.8 and 6.1.1.4'
N N 0.0061 0.0033 'International Tables Vol C Tables 4.2.6.8 and 6.1.1.4'
Zn Zn 0.2839 1.4301 'International Tables Vol C Tables 4.2.6.8 and 6.1.1.4'

loop_
_geom_angle_atom_site_label_1
_geom_angle_atom_site_label_2
_geom_angle_atom_site_label_3
_geom_angle
C11 Zn1 C7 144.47(8)
C11 Zn1 N2 103.88(7)
C7 Zn1 N2 103.64(7)
C11 Zn1 N1 103.87(7)
C7 Zn1 N1 102.57(7)
N2 Zn1 N1 80.21(5)
C3 N1 C4 108.76(15)
C3 N1 C1 109.95(15)
C4 N1 C1 110.77(16)
C3 N1 Zn1 112.75(12)
C4 N1 Zn1 108.80(11)
C1 N1 Zn1 105.80(11)
C2 N2 C5 111.01(15)
C2 N2 C6 109.54(15)
C5 N2 C6 108.13(15)
C2 N2 Zn1 104.29(10)
C5 N2 Zn1 112.11(12)
C6 N2 Zn1 111.74(11)
N1 C1 C2 111.37(15)
N2 C2 C1 111.79(16)
C8 C7 Zn1 129.39(15)
C7 C8 C10 122.33(18)
C7 C8 C9 125.06(18)
C10 C8 C9 112.61(17)
C12 C11 Zn1 130.65(15)
C11 C12 C14 123.26(18)
C11 C12 C13 124.11(18)
C14 C12 C13 112.62(17)

loop_
_geom_bond_atom_site_label_1
_geom_bond_atom_site_label_2
_geom_bond_distance
Zn1 C11 1.9821(19)
Zn1 C7 1.9888(18)
Zn1 N2 2.2655(14)
Zn1 N1 2.3005(15)
N1 C3 1.470(2)
N1 C4 1.471(2)
N1 C1 1.476(2)
N2 C2 1.469(2)
N2 C5 1.471(2)
N2 C6 1.476(2)
C1 C2 1.515(3)
C7 C8 1.324(2)
C8 C10 1.505(3)
C8 C9 1.511(2)
C11 C12 1.325(3)
C12 C14 1.506(3)
C12 C13 1.518(3)
